data_7151925
loop_
_publ_author_name
'Chowdhury, Chinmay'
'Mukherjee, Sanjukta'
'Chakraborty, Biswajit'
'Achari, Basudeb'

_publ_section_title
;
 A rapid and facile method for the general synthesis of 3-aryl
 substituted 4,5,6,7-tetrahydro[1,2,3]triazolo[1,5-a]pyrazines and
 their ring fused analogues.
;
_journal_issue 16
_journal_name_full 'Organic &amp; biomolecular chemistry'
_journal_page_first 5856
_journal_page_last 5862
_journal_paper_doi 10.1039/c1ob05255a
_journal_volume 9
_journal_year 2011
_chemical_formula_moiety C23H25F1N4O2S1
_chemical_formula_sum 'C23 H25 F N4 O2 S'
_chemical_formula_weight 440.53
_chemical_melting_point 215.0(10)
_chemical_name_common Triazolo-pyrazine
_chemical_name_systematic
;
?
;
_space_group_IT_number 14
_symmetry_cell_setting monoclinic
_symmetry_space_group_name_Hall '-P 2ybc'
_symmetry_space_group_name_H-M 'P 1 21/c 1'
_atom_sites_solution_hydrogens geom
_atom_sites_solution_primary direct
_atom_sites_solution_secondary difmap
_audit_creation_method SHELXL-97
_cell_angle_alpha 90.00
_cell_angle_beta 103.607(5)
_cell_angle_gamma 90.00
_cell_formula_units_Z 4
_cell_length_a 11.4682(11)
_cell_length_b 19.7219(18)
_cell_length_c 9.6293(9)
_cell_measurement_reflns_used 3724
_cell_measurement_temperature 296(2)
_cell_measurement_theta_max 24.99
_cell_measurement_theta_min 1.83
_cell_volume 2116.8(3)
_computing_cell_refinement 'Apex 2, Bruker Kappa'
_computing_data_collection 'Apex 2, Bruker Kappa'
_computing_data_reduction 'Apex 2, Bruker Kappa'
_computing_structure_refinement 'SHELXL-97 (Sheldrick, 1997)'
_computing_structure_solution 'SHELXS-97 (Sheldrick, 1990)'
_diffrn_ambient_temperature 296(2)
_diffrn_detector_area_resol_mean 512x512
_diffrn_measured_fraction_theta_full 0.999
_diffrn_measured_fraction_theta_max 0.999
_diffrn_measurement_device_type 'Bruker Kappa Apex 2'
_diffrn_measurement_method FastFourierTransform
_diffrn_radiation_monochromator graphite
_diffrn_radiation_source 'fine-focus sealed tube'
_diffrn_radiation_type MoK\a
_diffrn_radiation_wavelength 0.71073
_diffrn_reflns_av_R_equivalents 0.0536
_diffrn_reflns_av_sigmaI/netI 0.0349
_diffrn_reflns_limit_h_max 12
_diffrn_reflns_limit_h_min -13
_diffrn_reflns_limit_k_max 23
_diffrn_reflns_limit_k_min -22
_diffrn_reflns_limit_l_max 11
_diffrn_reflns_limit_l_min -11
_diffrn_reflns_number 20516
_diffrn_reflns_theta_full 24.99
_diffrn_reflns_theta_max 24.99
_diffrn_reflns_theta_min 1.83
_diffrn_standards_decay_% 0
_diffrn_standards_interval_count 9302190
_diffrn_standards_interval_time 10sec
_diffrn_standards_number 19
_exptl_absorpt_coefficient_mu 0.190
_exptl_absorpt_correction_type none
_exptl_crystal_colour colourless
_exptl_crystal_density_diffrn 1.382
_exptl_crystal_density_method 'not measured'
_exptl_crystal_description niddle-shaped
_exptl_crystal_F_000 928
_exptl_crystal_size_max 0.30
_exptl_crystal_size_mid 0.05
_exptl_crystal_size_min 0.05
_refine_diff_density_max 0.346
_refine_diff_density_min -0.304
_refine_diff_density_rms 0.044
_refine_ls_extinction_coef 0.0046(15)
_refine_ls_extinction_expression Fc^*^=kFc[1+0.001xFc^2^\l^3^/sin(2\q)]^-1/4^
_refine_ls_extinction_method SHELXL
_refine_ls_goodness_of_fit_ref 1.012
_refine_ls_hydrogen_treatment mixed
_refine_ls_matrix_type full
_refine_ls_number_parameters 282
_refine_ls_number_reflns 3724
_refine_ls_number_restraints 0
_refine_ls_restrained_S_all 1.012
_refine_ls_R_factor_all 0.0511
_refine_ls_R_factor_gt 0.0423
_refine_ls_shift/su_max 0.003
_refine_ls_shift/su_mean 0.000
_refine_ls_structure_factor_coef Fsqd
_refine_ls_weighting_details 'calc w=1/[\s^2^(Fo^2^)+(0.1000P)^2^+0.3132P] where P=(Fo^2^+2Fc^2^)/3'
_refine_ls_weighting_scheme calc
_refine_ls_wR_factor_gt 0.1308
_refine_ls_wR_factor_ref 0.1436
_reflns_number_gt 3111
_reflns_number_total 3724
_reflns_threshold_expression >2sigma(I)
_cod_data_source_file c1ob05255a.txt
_cod_data_source_block snj_2_232
_cod_depositor_comments
;
The following automatic conversions were performed:

'_chemical_melting_point' value '214-216' was changed to '215.0(10)'
- the average value was taken and precision was
estimated.

'_symmetry_cell_setting' value 'Monoclinic' changed to
'monoclinic' according to
/home/saulius/struct/CIF-dictionaries/cif_core.dic dictionary named
'cif_core.dic' version 2.4.1 from
2010-06-29.

'_exptl_absorpt_correction_type' value 'None' changed to
'none' according to
/home/saulius/struct/CIF-dictionaries/cif_core.dic dictionary named
'cif_core.dic' version 2.4.1 from 2010-06-29.

Automatic conversion script
Id: cif_fix_values 1715 2011-07-08 13:25:40Z adriana 
;
_cod_original_sg_symbol_H-M P21/c
_cod_database_code 7151925

loop_
_symmetry_equiv_pos_as_xyz
'x, y, z'
'-x, y+1/2, -z+1/2'
'-x, -y, -z'
'x, -y-1/2, z-1/2'

loop_
_atom_site_label
_atom_site_type_symbol
_atom_site_fract_x
_atom_site_fract_y
_atom_site_fract_z
_atom_site_U_iso_or_equiv
_atom_site_adp_type
_atom_site_occupancy
_atom_site_symmetry_multiplicity
_atom_site_calc_flag
_atom_site_refinement_flags
_atom_site_disorder_assembly
_atom_site_disorder_group
S1 S 0.31480(5) 0.40622(2) 0.44940(5) 0.0453(2) Uani 1 1 d . . .
N3 N 0.20148(13) 0.54568(7) 0.17626(15) 0.0396(4) Uani 1 1 d . . .
N2 N 0.23382(15) 0.56829(9) 0.05849(17) 0.0485(4) Uani 1 1 d . . .
N1 N 0.20263(15) 0.52123(8) -0.03909(17) 0.0485(4) Uani 1 1 d . . .
N4 N 0.21404(14) 0.46591(8) 0.40618(15) 0.0420(4) Uani 1 1 d . . .
O1 O 0.25371(15) 0.34675(7) 0.47717(16) 0.0604(4) Uani 1 1 d . . .
O2 O 0.40852(14) 0.43388(8) 0.55910(15) 0.0625(4) Uani 1 1 d . . .
F1 F 0.02181(15) 0.22519(7) -0.27084(15) 0.0764(4) Uani 1 1 d . . .
C4 C 0.11012(16) 0.40709(9) -0.06696(18) 0.0391(4) Uani 1 1 d . . .
C9 C 0.11679(17) 0.45252(10) 0.27928(19) 0.0423(4) Uani 1 1 d . . .
H9A H 0.0419 0.4710 0.2929 0.051 Uiso 1 1 calc R . .
H9B H 0.1068 0.4040 0.2640 0.051 Uiso 1 1 calc R . .
C7 C 0.14955(15) 0.46874(9) 0.01449(18) 0.0391(4) Uani 1 1 d . . .
C8 C 0.14832(15) 0.48482(9) 0.15368(18) 0.0372(4) Uani 1 1 d . . .
C3 C 0.03172(17) 0.36268(10) -0.02480(19) 0.0438(4) Uani 1 1 d . . .
H3 H -0.0017 0.3744 0.0510 0.053 Uiso 1 1 calc R . .
C17 C 0.36965(16) 0.38865(9) 0.29778(19) 0.0408(4) Uani 1 1 d . . .
C10 C 0.24611(19) 0.53799(10) 0.43898(19) 0.0452(5) Uani 1 1 d . . .
H10 H 0.3335 0.5405 0.4729 0.054 Uiso 1 1 calc R . .
C11 C 0.20954(18) 0.58503(9) 0.30736(19) 0.0428(4) Uani 1 1 d . . .
H11 H 0.1296 0.6031 0.3054 0.051 Uiso 1 1 calc R . .
C18 C 0.33676(18) 0.32970(10) 0.2228(2) 0.0492(5) Uani 1 1 d . . .
H18 H 0.2884 0.2984 0.2547 0.059 Uiso 1 1 calc R . .
C2 C 0.00233(19) 0.30164(10) -0.0927(2) 0.0505(5) Uani 1 1 d . . .
H2 H -0.0492 0.2716 -0.0624 0.061 Uiso 1 1 calc R . .
C5 C 0.15419(19) 0.38966(11) -0.1855(2) 0.0494(5) Uani 1 1 d . . .
H5 H 0.2048 0.4195 -0.2177 0.059 Uiso 1 1 calc R . .
C1 C 0.0503(2) 0.28603(10) -0.2054(2) 0.0514(5) Uani 1 1 d . . .
C6 C 0.1239(2) 0.32899(12) -0.2554(2) 0.0562(5) Uani 1 1 d . . .
H6 H 0.1530 0.3176 -0.3347 0.067 Uiso 1 1 calc R . .
C12 C 0.2943(2) 0.64450(10) 0.3140(2) 0.0543(5) Uani 1 1 d . . .
H12A H 0.2793 0.6655 0.2204 0.065 Uiso 1 1 calc R . .
H12B H 0.3760 0.6275 0.3361 0.065 Uiso 1 1 calc R . .
C21 C 0.48074(18) 0.42184(12) 0.1290(2) 0.0544(5) Uani 1 1 d . . .
H21 H 0.5298 0.4530 0.0976 0.065 Uiso 1 1 calc R . .
C20 C 0.44739(18) 0.36275(12) 0.0509(2) 0.0533(5) Uani 1 1 d . . .
C16 C 0.1919(3) 0.55951(12) 0.5612(2) 0.0672(7) Uani 1 1 d . . .
H16A H 0.1092 0.5443 0.5394 0.081 Uiso 1 1 calc R . .
H16B H 0.2337 0.5352 0.6460 0.081 Uiso 1 1 calc R . .
C19 C 0.37557(19) 0.31705(11) 0.1002(2) 0.0550(5) Uani 1 1 d . . .
H19 H 0.3529 0.2771 0.0499 0.066 Uiso 1 1 calc R . .
C23 C 0.4867(2) 0.35012(15) -0.0849(3) 0.0756(7) Uani 1 1 d . . .
H23A H 0.4625 0.3054 -0.1196 0.113 Uiso 1 1 calc R . .
H23B H 0.5725 0.3538 -0.0667 0.113 Uiso 1 1 calc R . .
H23C H 0.4505 0.3831 -0.1553 0.113 Uiso 1 1 calc R . .
C15 C 0.1929(3) 0.63389(13) 0.5987(3) 0.0803(8) Uani 1 1 d . . .
H15A H 0.1182 0.6535 0.5452 0.096 Uiso 1 1 calc R . .
H15B H 0.1928 0.6374 0.6992 0.096 Uiso 1 1 calc R . .
C13 C 0.2839(3) 0.69879(13) 0.4240(3) 0.0768(7) Uani 1 1 d . . .
H13A H 0.3458 0.7324 0.4248 0.092 Uiso 1 1 calc R . .
H13B H 0.2072 0.7214 0.3910 0.092 Uiso 1 1 calc R . .
C14 C 0.2933(3) 0.67683(13) 0.5732(3) 0.0795(8) Uani 1 1 d . . .
H14A H 0.2990 0.7170 0.6326 0.095 Uiso 1 1 calc R . .
H14B H 0.3676 0.6518 0.6049 0.095 Uiso 1 1 calc R . .
C22 C 0.44288(17) 0.43532(10) 0.2516(2) 0.0481(5) Uani 1 1 d . . .
H22 H 0.4660 0.4751 0.3027 0.058 Uiso 1 1 calc R . .

loop_
_atom_site_aniso_label
_atom_site_aniso_U_11
_atom_site_aniso_U_22
_atom_site_aniso_U_33
_atom_site_aniso_U_23
_atom_site_aniso_U_13
_atom_site_aniso_U_12
S1 0.0650(4) 0.0358(3) 0.0335(3) 0.00393(18) 0.0085(2) 0.0045(2)
N3 0.0486(9) 0.0357(8) 0.0355(8) 0.0020(6) 0.0123(6) -0.0001(6)
N2 0.0630(10) 0.0420(9) 0.0437(9) 0.0044(7) 0.0188(8) -0.0052(8)
N1 0.0624(10) 0.0458(10) 0.0405(9) 0.0035(7) 0.0183(7) -0.0049(8)
N4 0.0556(9) 0.0366(9) 0.0334(8) -0.0011(6) 0.0096(7) 0.0004(7)
O1 0.0957(11) 0.0407(8) 0.0520(8) 0.0107(6) 0.0315(8) 0.0021(7)
O2 0.0793(10) 0.0552(9) 0.0420(8) -0.0031(7) -0.0074(7) 0.0123(8)
F1 0.1162(11) 0.0532(8) 0.0591(8) -0.0202(6) 0.0188(8) -0.0029(7)
C4 0.0441(10) 0.0415(10) 0.0306(9) 0.0027(7) 0.0067(7) 0.0062(8)
C9 0.0494(10) 0.0424(10) 0.0363(9) 0.0011(8) 0.0128(8) -0.0036(8)
C7 0.0411(9) 0.0417(10) 0.0348(9) 0.0040(8) 0.0093(7) 0.0020(8)
C8 0.0391(9) 0.0364(10) 0.0359(9) 0.0013(7) 0.0082(7) -0.0001(7)
C3 0.0529(11) 0.0463(11) 0.0328(9) -0.0009(8) 0.0109(8) -0.0005(8)
C17 0.0470(10) 0.0355(9) 0.0385(9) 0.0032(8) 0.0076(8) 0.0047(8)
C10 0.0604(12) 0.0363(10) 0.0380(10) -0.0028(8) 0.0098(8) 0.0039(8)
C11 0.0525(11) 0.0371(10) 0.0390(10) -0.0018(8) 0.0109(8) 0.0029(8)
C18 0.0582(12) 0.0389(11) 0.0528(11) -0.0030(9) 0.0176(9) -0.0053(9)
C2 0.0651(12) 0.0465(11) 0.0394(10) 0.0020(8) 0.0115(9) -0.0075(9)
C5 0.0577(12) 0.0546(12) 0.0397(10) 0.0021(9) 0.0192(9) 0.0008(9)
C1 0.0729(13) 0.0405(11) 0.0381(10) -0.0058(8) 0.0073(9) 0.0051(9)
C6 0.0716(13) 0.0611(14) 0.0389(10) -0.0059(10) 0.0188(10) 0.0105(11)
C12 0.0678(13) 0.0403(11) 0.0537(12) -0.0001(9) 0.0122(10) -0.0058(9)
C21 0.0495(11) 0.0567(13) 0.0585(13) 0.0127(10) 0.0157(10) -0.0029(9)
C20 0.0504(11) 0.0612(13) 0.0496(11) 0.0038(10) 0.0141(9) 0.0066(10)
C16 0.1046(19) 0.0542(14) 0.0490(13) -0.0086(10) 0.0302(13) 0.0036(12)
C19 0.0624(12) 0.0496(12) 0.0557(12) -0.0121(10) 0.0194(10) -0.0012(10)
C23 0.0751(16) 0.097(2) 0.0627(15) -0.0021(14) 0.0318(13) 0.0056(14)
C15 0.122(2) 0.0554(15) 0.0728(16) -0.0163(13) 0.0413(16) 0.0115(15)
C13 0.1054(19) 0.0469(14) 0.0734(16) -0.0119(12) 0.0113(14) -0.0098(13)
C14 0.114(2) 0.0548(15) 0.0662(16) -0.0205(12) 0.0144(15) 0.0058(15)
C22 0.0511(11) 0.0393(11) 0.0513(11) 0.0026(9) 0.0067(9) -0.0027(9)

loop_
_atom_type_symbol
_atom_type_description
_atom_type_scat_dispersion_real
_atom_type_scat_dispersion_imag
_atom_type_scat_source
C C 0.0033 0.0016 'International Tables Vol C Tables 4.2.6.8 and 6.1.1.4'
H H 0.0000 0.0000 'International Tables Vol C Tables 4.2.6.8 and 6.1.1.4'
N N 0.0061 0.0033 'International Tables Vol C Tables 4.2.6.8 and 6.1.1.4'
O O 0.0106 0.0060 'International Tables Vol C Tables 4.2.6.8 and 6.1.1.4'
F F 0.0171 0.0103 'International Tables Vol C Tables 4.2.6.8 and 6.1.1.4'
S S 0.1246 0.1234 'International Tables Vol C Tables 4.2.6.8 and 6.1.1.4'

loop_
_geom_angle_atom_site_label_1
_geom_angle_atom_site_label_2
_geom_angle_atom_site_label_3
_geom_angle
_geom_angle_site_symmetry_1
_geom_angle_site_symmetry_3
_geom_angle_publ_flag
O1 S1 O2 119.64(9) . . ?
O1 S1 N4 106.96(9) . . ?
O2 S1 N4 106.12(8) . . ?
O1 S1 C17 106.39(9) . . ?
O2 S1 C17 109.66(10) . . ?
N4 S1 C17 107.51(8) . . ?
C8 N3 N2 111.34(15) . . ?
C8 N3 C11 123.21(15) . . ?
N2 N3 C11 125.08(15) . . ?
N1 N2 N3 106.64(15) . . ?
N2 N1 C7 109.74(15) . . ?
C9 N4 C10 116.75(14) . . ?
C9 N4 S1 115.77(12) . . ?
C10 N4 S1 120.74(13) . . ?
C3 C4 C5 118.01(18) . . ?
C3 C4 C7 120.69(16) . . ?
C5 C4 C7 121.24(17) . . ?
N4 C9 C8 108.49(15) . . ?
N4 C9 H9A 110.0 . . ?
C8 C9 H9A 110.0 . . ?
N4 C9 H9B 110.0 . . ?
C8 C9 H9B 110.0 . . ?
H9A C9 H9B 108.4 . . ?
N1 C7 C8 107.50(16) . . ?
N1 C7 C4 122.61(16) . . ?
C8 C7 C4 129.81(17) . . ?
N3 C8 C7 104.77(15) . . ?
N3 C8 C9 116.14(15) . . ?
C7 C8 C9 138.79(17) . . ?
C2 C3 C4 121.28(18) . . ?
C2 C3 H3 119.4 . . ?
C4 C3 H3 119.4 . . ?
C18 C17 C22 120.34(18) . . ?
C18 C17 S1 119.77(15) . . ?
C22 C17 S1 119.86(15) . . ?
N4 C10 C16 107.90(17) . . ?
N4 C10 C11 113.23(15) . . ?
C16 C10 C11 112.76(17) . . ?
N4 C10 H10 107.6 . . ?
C16 C10 H10 107.6 . . ?
C11 C10 H10 107.6 . . ?
N3 C11 C12 110.86(16) . . ?
N3 C11 C10 109.76(15) . . ?
C12 C11 C10 112.46(16) . . ?
N3 C11 H11 107.9 . . ?
C12 C11 H11 107.9 . . ?
C10 C11 H11 107.9 . . ?
C17 C18 C19 119.94(19) . . ?
C17 C18 H18 120.0 . . ?
C19 C18 H18 120.0 . . ?
C1 C2 C3 118.52(19) . . ?
C1 C2 H2 120.7 . . ?
C3 C2 H2 120.7 . . ?
C6 C5 C4 121.04(19) . . ?
C6 C5 H5 119.5 . . ?
C4 C5 H5 119.5 . . ?
F1 C1 C6 119.11(18) . . ?
F1 C1 C2 118.1(2) . . ?
C6 C1 C2 122.76(19) . . ?
C1 C6 C5 118.29(19) . . ?
C1 C6 H6 120.9 . . ?
C5 C6 H6 120.9 . . ?
C11 C12 C13 114.66(19) . . ?
C11 C12 H12A 108.6 . . ?
C13 C12 H12A 108.6 . . ?
C11 C12 H12B 108.6 . . ?
C13 C12 H12B 108.6 . . ?
H12A C12 H12B 107.6 . . ?
C22 C21 C20 121.56(19) . . ?
C22 C21 H21 119.2 . . ?
C20 C21 H21 119.2 . . ?
C19 C20 C21 118.21(19) . . ?
C19 C20 C23 121.2(2) . . ?
C21 C20 C23 120.6(2) . . ?
C15 C16 C10 118.4(2) . . ?
C15 C16 H16A 107.7 . . ?
C10 C16 H16A 107.7 . . ?
C15 C16 H16B 107.7 . . ?
C10 C16 H16B 107.7 . . ?
H16A C16 H16B 107.1 . . ?
C20 C19 C18 121.0(2) . . ?
C20 C19 H19 119.5 . . ?
C18 C19 H19 119.5 . . ?
C20 C23 H23A 109.5 . . ?
C20 C23 H23B 109.5 . . ?
H23A C23 H23B 109.5 . . ?
C20 C23 H23C 109.5 . . ?
H23A C23 H23C 109.5 . . ?
H23B C23 H23C 109.5 . . ?
C14 C15 C16 118.3(2) . . ?
C14 C15 H15A 107.7 . . ?
C16 C15 H15A 107.7 . . ?
C14 C15 H15B 107.7 . . ?
C16 C15 H15B 107.7 . . ?
H15A C15 H15B 107.1 . . ?
C14 C13 C12 117.9(2) . . ?
C14 C13 H13A 107.8 . . ?
C12 C13 H13A 107.8 . . ?
C14 C13 H13B 107.8 . . ?
C12 C13 H13B 107.8 . . ?
H13A C13 H13B 107.2 . . ?
C13 C14 C15 116.2(2) . . ?
C13 C14 H14A 108.2 . . ?
C15 C14 H14A 108.2 . . ?
C13 C14 H14B 108.2 . . ?
C15 C14 H14B 108.2 . . ?
H14A C14 H14B 107.4 . . ?
C21 C22 C17 118.91(19) . . ?
C21 C22 H22 120.5 . . ?
C17 C22 H22 120.5 . . ?

loop_
_geom_bond_atom_site_label_1
_geom_bond_atom_site_label_2
_geom_bond_distance
_geom_bond_site_symmetry_2
_geom_bond_publ_flag
S1 O1 1.4234(15) . ?
S1 O2 1.4264(15) . ?
S1 N4 1.6333(16) . ?
S1 C17 1.7549(19) . ?
N3 C8 1.341(2) . ?
N3 N2 1.349(2) . ?
N3 C11 1.466(2) . ?
N2 N1 1.309(2) . ?
N1 C7 1.362(2) . ?
N4 C9 1.472(2) . ?
N4 C10 1.484(2) . ?
F1 C1 1.359(2) . ?
C4 C3 1.383(3) . ?
C4 C5 1.395(3) . ?
C4 C7 1.460(3) . ?
C9 C8 1.485(2) . ?
C9 H9A 0.9700 . ?
C9 H9B 0.9700 . ?
C7 C8 1.381(2) . ?
C3 C2 1.373(3) . ?
C3 H3 0.9300 . ?
C17 C18 1.374(3) . ?
C17 C22 1.388(3) . ?
C10 C16 1.515(3) . ?
C10 C11 1.547(3) . ?
C10 H10 0.9800 . ?
C11 C12 1.515(3) . ?
C11 H11 0.9800 . ?
C18 C19 1.379(3) . ?
C18 H18 0.9300 . ?
C2 C1 1.362(3) . ?
C2 H2 0.9300 . ?
C5 C6 1.377(3) . ?
C5 H5 0.9300 . ?
C1 C6 1.362(3) . ?
C6 H6 0.9300 . ?
C12 C13 1.530(3) . ?
C12 H12A 0.9700 . ?
C12 H12B 0.9700 . ?
C21 C22 1.376(3) . ?
C21 C20 1.391(3) . ?
C21 H21 0.9300 . ?
C20 C19 1.378(3) . ?
C20 C23 1.502(3) . ?
C16 C15 1.510(3) . ?
C16 H16A 0.9700 . ?
C16 H16B 0.9700 . ?
C19 H19 0.9300 . ?
C23 H23A 0.9600 . ?
C23 H23B 0.9600 . ?
C23 H23C 0.9600 . ?
C15 C14 1.496(4) . ?
C15 H15A 0.9700 . ?
C15 H15B 0.9700 . ?
C13 C14 1.480(4) . ?
C13 H13A 0.9700 . ?
C13 H13B 0.9700 . ?
C14 H14A 0.9700 . ?
C14 H14B 0.9700 . ?
C22 H22 0.9300 . ?
